data_1573547
loop_
_publ_author_name
'Chen, Fuqiang'
'Wu, Hongping'
'Hu, Zhanggui'
'Wang, Jiyang'
'Wu, Yicheng'
'Yu, Hongwei'

_publ_section_title
;
 Rational Design of a Series of Non-centrosymmetric Antiperovskite and
 double Antiperovskite Borate Fluorides
;
_journal_name_full 'Chemical Science'
_journal_paper_doi 10.1039/D4SC05747C
_journal_year 2025
_chemical_formula_sum 'B2 Ba Ca Cs F O5'
_chemical_formula_weight 430.95
_space_group_crystal_system tetragonal
_space_group_IT_number 113
_space_group_name_Hall 'P -4 2ab'
_space_group_name_H-M_alt 'P -4 21 m'
_audit_creation_method SHELXL-2018/3
_audit_update_record
;
2024-08-25 deposited with the CCDC.	2024-12-17 downloaded from the CCDC.
;
_cell_angle_alpha 90
_cell_angle_beta 90
_cell_angle_gamma 90
_cell_formula_units_Z 4
_cell_length_a 8.8668(4)
_cell_length_b 8.8668(4)
_cell_length_c 8.7669(4)
_cell_measurement_reflns_used 2368
_cell_measurement_temperature 293(2)
_cell_measurement_theta_max 27.46
_cell_measurement_theta_min 2.30
_cell_volume 689.25(5)
_computing_cell_refinement 'Bruker SAINT'
_computing_data_collection 'Bruker APEX2'
_computing_data_reduction 'Bruker SAINT'
_computing_molecular_graphics 'Bruker SHELXTL'
_computing_publication_material 'Bruker SHELXTL'
_computing_structure_refinement 'SHELXL-2018/3 (Sheldrick, 2018)'
_computing_structure_solution 'SHELXT 2018/2 (Sheldrick, 2018)'
_diffrn_ambient_temperature 293(2)
_diffrn_measured_fraction_theta_full 0.988
_diffrn_measured_fraction_theta_max 0.989
_diffrn_measurement_device_type 'Bruker APEX-II CCD'
_diffrn_measurement_method '\f and \w scans'
_diffrn_radiation_type MoK\a
_diffrn_radiation_wavelength 0.71073
_diffrn_reflns_av_R_equivalents 0.0442
_diffrn_reflns_av_unetI/netI 0.0268
_diffrn_reflns_Laue_measured_fraction_full 0.988
_diffrn_reflns_Laue_measured_fraction_max 0.989
_diffrn_reflns_limit_h_max 11
_diffrn_reflns_limit_h_min -9
_diffrn_reflns_limit_k_max 7
_diffrn_reflns_limit_k_min -11
_diffrn_reflns_limit_l_max 10
_diffrn_reflns_limit_l_min -10
_diffrn_reflns_number 5212
_diffrn_reflns_point_group_measured_fraction_full 0.993
_diffrn_reflns_point_group_measured_fraction_max 0.994
_diffrn_reflns_theta_full 25.242
_diffrn_reflns_theta_max 26.341
_diffrn_reflns_theta_min 2.323
_exptl_absorpt_coefficient_mu 11.692
_exptl_absorpt_correction_T_max 0.91132
_exptl_absorpt_correction_T_min 0.77669
_exptl_absorpt_correction_type 'Numerical Mu From Formula'
_exptl_crystal_colour WHITE
_exptl_crystal_density_diffrn 4.153
_exptl_crystal_description BLOCK
_exptl_crystal_F_000 760
_exptl_crystal_size_max 0.174
_exptl_crystal_size_mid 0.135
_exptl_crystal_size_min 0.072
_refine_diff_density_max 2.330
_refine_diff_density_min -2.923
_refine_diff_density_rms 0.453
_refine_ls_abs_structure_details
;
 Refined as an inversion twin.
;
_refine_ls_abs_structure_Flack 0.5(2)
_refine_ls_extinction_method none
_refine_ls_goodness_of_fit_ref 1.085
_refine_ls_hydrogen_treatment undef
_refine_ls_matrix_type full
_refine_ls_number_parameters 61
_refine_ls_number_reflns 766
_refine_ls_number_restraints 66
_refine_ls_restrained_S_all 1.055
_refine_ls_R_factor_all 0.0504
_refine_ls_R_factor_gt 0.0455
_refine_ls_shift/su_max 0.002
_refine_ls_shift/su_mean 0.000
_refine_ls_structure_factor_coef Fsqd
_refine_ls_weighting_details 'w=1/[\s^2^(Fo^2^)+(0.0856P)^2^+7.5416P] where P=(Fo^2^+2Fc^2^)/3'
_refine_ls_weighting_scheme calc
_refine_ls_wR_factor_gt 0.1382
_refine_ls_wR_factor_ref 0.1491
_reflns_Friedel_coverage 0.691
_reflns_Friedel_fraction_full 1.000
_reflns_Friedel_fraction_max 1.000
_reflns_number_gt 668
_reflns_number_total 766
_reflns_threshold_expression 'I > 2\s(I)'
_cod_data_source_file d4sc05747c2.cif
_cod_data_source_block 1234_b
_cod_original_cell_volume 689.26(7)
_cod_database_code 1573547
_shelx_shelxl_version_number 2018/3
_shelx_space_group_comment
;
The symmetry employed for this shelxl refinement is uniquely defined
by the following loop, which should always be used as a source of
symmetry information in preference to the above space-group names.
They are only intended as comments.
;

loop_
_space_group_symop_operation_xyz
'x, y, z'
'-x, -y, z'
'y, -x, -z'
'-y, x, -z'
'-x+1/2, y+1/2, -z'
'x+1/2, -y+1/2, -z'
'-y+1/2, -x+1/2, z'
'y+1/2, x+1/2, z'

loop_
_atom_site_label
_atom_site_type_symbol
_atom_site_fract_x
_atom_site_fract_y
_atom_site_fract_z
_atom_site_U_iso_or_equiv
_atom_site_adp_type
_atom_site_occupancy
_atom_site_site_symmetry_order
_atom_site_calc_flag
_atom_site_refinement_flags_posn
_atom_site_refinement_flags_adp
_atom_site_refinement_flags_occupancy
_atom_site_disorder_assembly
_atom_site_disorder_group
Ba1 Ba 0.19882(6) 0.69882(6) -0.00150(10) 0.0126(4) Uani 1 2 d S TU P . .
O1 O 0.000000 0.500000 0.301(2) 0.039(2) Uani 1 4 d S TU P . .
O2 O 0.500000 0.000000 0.138(2) 0.035(2) Uani 1 4 d S TU P . .
B1 B 0.6063(18) 0.1063(18) 0.214(2) 0.014(2) Uani 1 2 d S TU P . .
F1 F 0.500000 0.500000 0.000000 0.059(2) Uani 1 4 d S TU P . .
Cs1 Cs 0.69833(7) 0.80167(7) 0.50169(12) 0.0189(5) Uani 1 2 d S TU P . .
Ca1 Ca 0.500000 0.500000 0.2455(2) 0.0079(7) Uani 1 2 d S TU P . .
O3 O 0.5550(10) 0.2456(10) 0.2177(11) 0.023(3) Uani 1 1 d . U . . .
F2 F 0.500000 0.500000 0.500000 0.0230(17) Uani 1 4 d S TU P . .
O4 O 0.2441(10) 0.4464(11) 0.2051(11) 0.029(3) Uani 1 1 d . U . . .
B2 B 0.102(2) 0.398(2) 0.224(2) 0.025(2) Uani 1 2 d S TU P . .

loop_
_atom_site_aniso_label
_atom_site_aniso_U_11
_atom_site_aniso_U_22
_atom_site_aniso_U_33
_atom_site_aniso_U_23
_atom_site_aniso_U_13
_atom_site_aniso_U_12
Ba1 0.0124(5) 0.0124(5) 0.0129(6) -0.0004(4) -0.0004(4) -0.0025(2)
O1 0.039(2) 0.039(2) 0.039(3) 0.000 0.000 0.0001(14)
O2 0.035(2) 0.035(2) 0.035(3) 0.000 0.000 0.0000(14)
B1 0.014(2) 0.014(2) 0.014(2) 0.0000(10) 0.0000(10) 0.0006(14)
F1 0.059(2) 0.059(2) 0.058(3) 0.000 0.000 0.000
Cs1 0.0190(5) 0.0190(5) 0.0187(6) -0.0006(4) 0.0006(4) -0.0026(3)
Ca1 0.0076(11) 0.0085(12) 0.0075(10) 0.000 0.000 -0.0003(13)
O3 0.023(3) 0.022(3) 0.025(3) 0.0002(13) -0.0004(13) 0.0006(13)
F2 0.0230(17) 0.0230(17) 0.023(2) 0.000 0.000 0.000
O4 0.027(3) 0.029(3) 0.030(3) 0.0001(13) 0.0000(13) -0.0008(13)
B2 0.024(2) 0.024(2) 0.025(3) 0.0000(10) 0.0000(10) -0.0003(14)

loop_
_atom_type_symbol
_atom_type_description
_atom_type_scat_dispersion_real
_atom_type_scat_dispersion_imag
_atom_type_scat_source
B B 0.0013 0.0007 'International Tables Vol C Tables 4.2.6.8 and 6.1.1.4'
Ba Ba -0.3244 2.2819 'International Tables Vol C Tables 4.2.6.8 and 6.1.1.4'
Ca Ca 0.2262 0.3064 'International Tables Vol C Tables 4.2.6.8 and 6.1.1.4'
Cs Cs -0.3680 2.1192 'International Tables Vol C Tables 4.2.6.8 and 6.1.1.4'
F F 0.0171 0.0103 'International Tables Vol C Tables 4.2.6.8 and 6.1.1.4'
O O 0.0106 0.0060 'International Tables Vol C Tables 4.2.6.8 and 6.1.1.4'

loop_
_geom_angle_atom_site_label_1
_geom_angle_atom_site_label_2
_geom_angle_atom_site_label_3
_geom_angle
_geom_angle_site_symmetry_1
_geom_angle_site_symmetry_3
_geom_angle_publ_flag
O2 Ba1 O4 109.3(3) 3_565 5 ?
O2 Ba1 O4 109.3(3) 3_565 3_565 ?
O4 Ba1 O4 49.1(4) 5 3_565 ?
O2 Ba1 O4 82.3(3) 3_565 8_455 ?
O4 Ba1 O4 114.6(3) 5 8_455 ?
O4 Ba1 O4 161.92(4) 3_565 8_455 ?
O2 Ba1 O4 82.3(3) 3_565 . ?
O4 Ba1 O4 161.92(5) 5 . ?
O4 Ba1 O4 114.6(3) 3_565 . ?
O4 Ba1 O4 79.9(4) 8_455 . ?
O2 Ba1 O3 149.3(3) 3_565 7_565 ?
O4 Ba1 O3 79.1(2) 5 7_565 ?
O4 Ba1 O3 98.5(2) 3_565 7_565 ?
O4 Ba1 O3 67.7(2) 8_455 7_565 ?
O4 Ba1 O3 98.1(3) . 7_565 ?
O2 Ba1 O3 149.3(3) 3_565 2_665 ?
O4 Ba1 O3 98.5(2) 5 2_665 ?
O4 Ba1 O3 79.1(2) 3_565 2_665 ?
O4 Ba1 O3 98.1(3) 8_455 2_665 ?
O4 Ba1 O3 67.7(2) . 2_665 ?
O3 Ba1 O3 47.8(4) 7_565 2_665 ?
O2 Ba1 O3 48.0(2) 3_565 5 ?
O4 Ba1 O3 68.3(2) 5 5 ?
O4 Ba1 O3 99.1(3) 3_565 5 ?
O4 Ba1 O3 78.2(2) 8_455 5 ?
O4 Ba1 O3 127.6(2) . 5 ?
O3 Ba1 O3 116.0(3) 7_565 5 ?
O3 Ba1 O3 162.31(5) 2_665 5 ?
O2 Ba1 O3 48.0(2) 3_565 3_565 ?
O4 Ba1 O3 99.1(3) 5 3_565 ?
O4 Ba1 O3 68.3(2) 3_565 3_565 ?
O4 Ba1 O3 127.6(2) 8_455 3_565 ?
O4 Ba1 O3 78.2(2) . 3_565 ?
O3 Ba1 O3 162.31(5) 7_565 3_565 ?
O3 Ba1 O3 116.0(3) 2_665 3_565 ?
O3 Ba1 O3 78.7(3) 5 3_565 ?
O2 Ba1 B1 168.0(5) 3_565 2_665 ?
O4 Ba1 B1 81.6(4) 5 2_665 ?
O4 Ba1 B1 81.6(4) 3_565 2_665 ?
O4 Ba1 B1 88.4(3) 8_455 2_665 ?
O4 Ba1 B1 88.4(3) . 2_665 ?
O3 Ba1 B1 25.07(19) 7_565 2_665 ?
O3 Ba1 B1 25.07(19) 2_665 2_665 ?
O3 Ba1 B1 137.3(2) 5 2_665 ?
O3 Ba1 B1 137.3(2) 3_565 2_665 ?
O2 Ba1 B2 116.4(6) 3_565 3_565 ?
O4 Ba1 B2 25.06(19) 5 3_565 ?
O4 Ba1 B2 25.06(19) 3_565 3_565 ?
O4 Ba1 B2 137.3(2) 8_455 3_565 ?
O4 Ba1 B2 137.3(2) . 3_565 ?
O3 Ba1 B2 84.0(5) 7_565 3_565 ?
O3 Ba1 B2 84.0(5) 2_665 3_565 ?
O3 Ba1 B2 87.3(4) 5 3_565 ?
O3 Ba1 B2 87.3(4) 3_565 3_565 ?
B1 Ba1 B2 75.6(5) 2_665 3_565 ?
O2 Ba1 F1 100.52(3) 3_565 . ?
O4 Ba1 F1 106.05(19) 5 . ?
O4 Ba1 F1 57.46(19) 3_565 . ?
O4 Ba1 F1 135.73(19) 8_455 . ?
O4 Ba1 F1 57.18(18) . . ?
O3 Ba1 F1 105.40(18) 7_565 . ?
O3 Ba1 F1 58.11(18) 2_665 . ?
O3 Ba1 F1 135.37(18) 5 . ?
O3 Ba1 F1 57.91(17) 3_565 . ?
B1 Ba1 F1 80.72(5) 2_665 . ?
B2 Ba1 F1 81.05(6) 3_565 . ?
B2 O1 B2 124(2) 2_565 . ?
B2 O1 Cs1 105.5(5) 2_565 4_656 ?
B2 O1 Cs1 105.5(5) . 4_656 ?
B2 O1 Cs1 105.5(5) 2_565 3_466 ?
B2 O1 Cs1 105.5(5) . 3_466 ?
Cs1 O1 Cs1 110.4(6) 4_656 3_466 ?
B1 O2 B1 127.0(19) . 2_655 ?
B1 O2 Ba1 101.1(3) . 3 ?
B1 O2 Ba1 101.1(3) 2_655 3 ?
B1 O2 Ba1 101.1(3) . 4_655 ?
B1 O2 Ba1 101.1(3) 2_655 4_655 ?
Ba1 O2 Ba1 128.8(7) 3 4_655 ?
O3 B1 O3 130(2) 8_545 . ?
O3 B1 O2 112.8(10) 8_545 . ?
O3 B1 O2 112.8(10) . . ?
O3 B1 Ba1 71.6(10) 8_545 2_665 ?
O3 B1 Ba1 71.6(10) . 2_665 ?
O2 B1 Ba1 115.8(11) . 2_665 ?
O3 B1 Ba1 60.8(7) 8_545 3 ?
O3 B1 Ba1 148.0(11) . 3 ?
O2 B1 Ba1 53.3(4) . 3 ?
Ba1 B1 Ba1 88.6(4) 2_665 3 ?
O3 B1 Ba1 148.0(11) 8_545 4_655 ?
O3 B1 Ba1 60.8(7) . 4_655 ?
O2 B1 Ba1 53.3(4) . 4_655 ?
Ba1 B1 Ba1 88.6(4) 2_665 4_655 ?
Ba1 B1 Ba1 94.9(5) 3 4_655 ?
O3 B1 Cs1 71.8(10) 8_545 3_566 ?
O3 B1 Cs1 71.8(10) . 3_566 ?
O2 B1 Cs1 161.0(12) . 3_566 ?
Ba1 B1 Cs1 83.2(5) 2_665 3_566 ?
Ba1 B1 Cs1 131.9(3) 3 3_566 ?
Ba1 B1 Cs1 131.9(3) 4_655 3_566 ?
O3 B1 Cs1 62.2(7) 8_545 1_545 ?
O3 B1 Cs1 136.5(11) . 1_545 ?
O2 B1 Cs1 89.0(8) . 1_545 ?
Ba1 B1 Cs1 133.3(4) 2_665 1_545 ?
Ba1 B1 Cs1 75.2(2) 3 1_545 ?
Ba1 B1 Cs1 135.4(7) 4_655 1_545 ?
Cs1 B1 Cs1 76.7(3) 3_566 1_545 ?
O3 B1 Cs1 136.5(11) 8_545 2_665 ?
O3 B1 Cs1 62.2(7) . 2_665 ?
O2 B1 Cs1 89.0(8) . 2_665 ?
Ba1 B1 Cs1 133.3(4) 2_665 2_665 ?
Ba1 B1 Cs1 135.4(7) 3 2_665 ?
Ba1 B1 Cs1 75.2(2) 4_655 2_665 ?
Cs1 B1 Cs1 76.7(3) 3_566 2_665 ?
Cs1 B1 Cs1 82.1(4) 1_545 2_665 ?
Ca1 F1 Ca1 180.0 3_565 . ?
Ca1 F1 Ba1 90.236(16) 3_565 4_655 ?
Ca1 F1 Ba1 89.764(16) . 4_655 ?
Ca1 F1 Ba1 90.236(16) 3_565 3_565 ?
Ca1 F1 Ba1 89.764(16) . 3_565 ?
Ba1 F1 Ba1 179.53(3) 4_655 3_565 ?
Ca1 F1 Ba1 89.764(16) 3_565 2_665 ?
Ca1 F1 Ba1 90.236(16) . 2_665 ?
Ba1 F1 Ba1 90.0 4_655 2_665 ?
Ba1 F1 Ba1 90.0 3_565 2_665 ?
Ca1 F1 Ba1 89.765(17) 3_565 . ?
Ca1 F1 Ba1 90.235(16) . . ?
Ba1 F1 Ba1 90.0 4_655 . ?
Ba1 F1 Ba1 90.0 3_565 . ?
Ba1 F1 Ba1 179.53(3) 2_665 . ?
O1 Cs1 F2 99.72(4) 3_566 5_656 ?
O1 Cs1 F2 99.72(4) 3_566 . ?
F2 Cs1 F2 156.64(3) 5_656 . ?
O1 Cs1 O3 92.7(3) 3_566 5_656 ?
F2 Cs1 O3 62.39(16) 5_656 5_656 ?
F2 Cs1 O3 103.86(16) . 5_656 ?
O1 Cs1 O3 92.7(3) 3_566 4_656 ?
F2 Cs1 O3 103.86(16) 5_656 4_656 ?
F2 Cs1 O3 62.39(16) . 4_656 ?
O3 Cs1 O3 42.1(3) 5_656 4_656 ?
O1 Cs1 O3 96.1(3) 3_566 2_665 ?
F2 Cs1 O3 128.34(16) 5_656 2_665 ?
F2 Cs1 O3 61.82(15) . 2_665 ?
O3 Cs1 O3 164.28(4) 5_656 2_665 ?
O3 Cs1 O3 124.2(3) 4_656 2_665 ?
O1 Cs1 O3 96.1(3) 3_566 8 ?
F2 Cs1 O3 61.82(15) 5_656 8 ?
F2 Cs1 O3 128.34(16) . 8 ?
O3 Cs1 O3 124.2(3) 5_656 8 ?
O3 Cs1 O3 164.28(4) 4_656 8 ?
O3 Cs1 O3 67.8(3) 2_665 8 ?
O1 Cs1 O4 42.5(2) 3_566 6_566 ?
F2 Cs1 O4 63.04(15) 5_656 6_566 ?
F2 Cs1 O4 127.79(16) . 6_566 ?
O3 Cs1 O4 57.7(2) 5_656 6_566 ?
O3 Cs1 O4 81.7(3) 4_656 6_566 ?
O3 Cs1 O4 135.38(18) 2_665 6_566 ?
O3 Cs1 O4 96.0(2) 8 6_566 ?
O1 Cs1 O4 42.5(2) 3_566 3_566 ?
F2 Cs1 O4 127.79(16) 5_656 3_566 ?
F2 Cs1 O4 63.04(15) . 3_566 ?
O3 Cs1 O4 81.7(3) 5_656 3_566 ?
O3 Cs1 O4 57.7(2) 4_656 3_566 ?
O3 Cs1 O4 96.0(2) 2_665 3_566 ?
O3 Cs1 O4 135.38(18) 8 3_566 ?
O4 Cs1 O4 66.0(3) 6_566 3_566 ?
O1 Cs1 O4 152.6(3) 3_566 2_665 ?
F2 Cs1 O4 102.93(16) 5_656 2_665 ?
F2 Cs1 O4 62.88(16) . 2_665 ?
O3 Cs1 O4 111.43(19) 5_656 2_665 ?
O3 Cs1 O4 96.7(2) 4_656 2_665 ?
O3 Cs1 O4 57.5(2) 2_665 2_665 ?
O3 Cs1 O4 81.4(3) 8 2_665 ?
O4 Cs1 O4 164.66(4) 6_566 2_665 ?
O4 Cs1 O4 125.9(3) 3_566 2_665 ?
O1 Cs1 O4 152.6(2) 3_566 8 ?
F2 Cs1 O4 62.88(16) 5_656 8 ?
F2 Cs1 O4 102.93(16) . 8 ?
O3 Cs1 O4 96.7(2) 5_656 8 ?
O3 Cs1 O4 111.43(19) 4_656 8 ?
O3 Cs1 O4 81.4(3) 2_665 8 ?
O3 Cs1 O4 57.5(2) 8 8 ?
O4 Cs1 O4 125.9(3) 6_566 8 ?
O4 Cs1 O4 164.66(4) 3_566 8 ?
O4 Cs1 O4 40.6(3) 2_665 8 ?
O1 Cs1 B2 170.6(5) 3_566 2_665 ?
F2 Cs1 B2 81.47(6) 5_656 2_665 ?
F2 Cs1 B2 81.47(6) . 2_665 ?
O3 Cs1 B2 96.1(4) 5_656 2_665 ?
O3 Cs1 B2 96.1(4) 4_656 2_665 ?
O3 Cs1 B2 76.2(3) 2_665 2_665 ?
O3 Cs1 B2 76.2(3) 8 2_665 ?
O4 Cs1 B2 142.4(2) 6_566 2_665 ?
O4 Cs1 B2 142.4(2) 3_566 2_665 ?
O4 Cs1 B2 22.3(2) 2_665 2_665 ?
O4 Cs1 B2 22.3(2) 8 2_665 ?
F1 Ca1 F2 180.0 . . ?
F1 Ca1 O3 84.0(2) . . ?
F2 Ca1 O3 96.0(2) . . ?
F1 Ca1 O3 84.0(2) . 2_665 ?
F2 Ca1 O3 96.0(2) . 2_665 ?
O3 Ca1 O3 167.9(5) . 2_665 ?
F1 Ca1 O4 81.3(2) . 2_665 ?
F2 Ca1 O4 98.7(2) . 2_665 ?
O3 Ca1 O4 88.7(4) . 2_665 ?
O3 Ca1 O4 89.5(4) 2_665 2_665 ?
F1 Ca1 O4 81.3(2) . . ?
F2 Ca1 O4 98.7(2) . . ?
O3 Ca1 O4 89.5(4) . . ?
O3 Ca1 O4 88.7(4) 2_665 . ?
O4 Ca1 O4 162.6(5) 2_665 . ?
F1 Ca1 Ba1 56.24(3) . 4_655 ?
F2 Ca1 Ba1 123.76(3) . 4_655 ?
O3 Ca1 Ba1 50.5(2) . 4_655 ?
O3 Ca1 Ba1 121.3(2) 2_665 4_655 ?
O4 Ca1 Ba1 120.0(2) 2_665 4_655 ?
O4 Ca1 Ba1 48.1(2) . 4_655 ?
F1 Ca1 Ba1 56.24(3) . 3_565 ?
F2 Ca1 Ba1 123.76(3) . 3_565 ?
O3 Ca1 Ba1 121.3(2) . 3_565 ?
O3 Ca1 Ba1 50.5(2) 2_665 3_565 ?
O4 Ca1 Ba1 48.1(2) 2_665 3_565 ?
O4 Ca1 Ba1 120.0(2) . 3_565 ?
Ba1 Ca1 Ba1 112.48(5) 4_655 3_565 ?
F1 Ca1 Ba1 55.91(2) . . ?
F2 Ca1 Ba1 124.09(2) . . ?
O3 Ca1 Ba1 122.0(2) . . ?
O3 Ca1 Ba1 49.6(2) 2_665 . ?
O4 Ca1 Ba1 119.5(2) 2_665 . ?
O4 Ca1 Ba1 48.6(2) . . ?
Ba1 Ca1 Ba1 71.85(2) 4_655 . ?
Ba1 Ca1 Ba1 71.85(2) 3_565 . ?
F1 Ca1 Ba1 55.91(2) . 2_665 ?
F2 Ca1 Ba1 124.09(2) . 2_665 ?
O3 Ca1 Ba1 49.6(2) . 2_665 ?
O3 Ca1 Ba1 122.0(2) 2_665 2_665 ?
O4 Ca1 Ba1 48.6(2) 2_665 2_665 ?
O4 Ca1 Ba1 119.5(2) . 2_665 ?
Ba1 Ca1 Ba1 71.85(2) 4_655 2_665 ?
Ba1 Ca1 Ba1 71.85(2) 3_565 2_665 ?
Ba1 Ca1 Ba1 111.83(5) . 2_665 ?
F1 Ca1 Cs1 124.70(2) . 3_566 ?
F2 Ca1 Cs1 55.30(2) . 3_566 ?
O3 Ca1 Cs1 58.4(2) . 3_566 ?
O3 Ca1 Cs1 130.0(2) 2_665 3_566 ?
O4 Ca1 Cs1 60.8(2) 2_665 3_566 ?
O4 Ca1 Cs1 131.2(2) . 3_566 ?
Ba1 Ca1 Cs1 108.521(14) 4_655 3_566 ?
Ba1 Ca1 Cs1 108.364(15) 3_565 3_566 ?
Ba1 Ca1 Cs1 179.38(5) . 3_566 ?
Ba1 Ca1 Cs1 68.785(17) 2_665 3_566 ?
F1 Ca1 Cs1 124.70(2) . 4_656 ?
F2 Ca1 Cs1 55.30(2) . 4_656 ?
O3 Ca1 Cs1 130.0(2) . 4_656 ?
O3 Ca1 Cs1 58.4(2) 2_665 4_656 ?
O4 Ca1 Cs1 131.2(2) 2_665 4_656 ?
O4 Ca1 Cs1 60.8(2) . 4_656 ?
Ba1 Ca1 Cs1 108.364(15) 4_655 4_656 ?
Ba1 Ca1 Cs1 108.521(14) 3_565 4_656 ?
Ba1 Ca1 Cs1 68.785(17) . 4_656 ?
Ba1 Ca1 Cs1 179.38(5) 2_665 4_656 ?
Cs1 Ca1 Cs1 110.60(5) 3_566 4_656 ?
B1 O3 Ca1 170.9(11) . . ?
B1 O3 Ba1 83.3(10) . 2_665 ?
Ca1 O3 Ba1 93.5(3) . 2_665 ?
B1 O3 Ba1 96.5(9) . 4_655 ?
Ca1 O3 Ba1 92.5(3) . 4_655 ?
Ba1 O3 Ba1 99.7(3) 2_665 4_655 ?
B1 O3 Cs1 86.2(10) . 3_566 ?
Ca1 O3 Cs1 85.2(3) . 3_566 ?
Ba1 O3 Cs1 88.3(2) 2_665 3_566 ?
Ba1 O3 Cs1 171.8(3) 4_655 3_566 ?
B1 O3 Cs1 97.6(9) . 2_665 ?
Ca1 O3 Cs1 84.5(3) . 2_665 ?
Ba1 O3 Cs1 173.0(3) 2_665 2_665 ?
Ba1 O3 Cs1 87.1(2) 4_655 2_665 ?
Cs1 O3 Cs1 84.9(2) 3_566 2_665 ?
Ca1 F2 Ca1 180.0 . 3_566 ?
Ca1 F2 Cs1 90.265(19) . . ?
Ca1 F2 Cs1 89.735(19) 3_566 . ?
Ca1 F2 Cs1 90.265(19) . 2_665 ?
Ca1 F2 Cs1 89.735(19) 3_566 2_665 ?
Cs1 F2 Cs1 179.47(4) . 2_665 ?
Ca1 F2 Cs1 89.735(19) . 3_566 ?
Ca1 F2 Cs1 90.265(19) 3_566 3_566 ?
Cs1 F2 Cs1 90.0 . 3_566 ?
Cs1 F2 Cs1 90.0 2_665 3_566 ?
Ca1 F2 Cs1 89.735(19) . 4_656 ?
Ca1 F2 Cs1 90.265(19) 3_566 4_656 ?
Cs1 F2 Cs1 90.0 . 4_656 ?
Cs1 F2 Cs1 90.0 2_665 4_656 ?
Cs1 F2 Cs1 179.47(4) 3_566 4_656 ?
B2 O4 Ca1 162.9(12) . . ?
B2 O4 Ba1 89.9(12) . 4_655 ?
Ca1 O4 Ba1 94.5(3) . 4_655 ?
B2 O4 Ba1 101.0(11) . . ?
Ca1 O4 Ba1 94.1(3) . . ?
Ba1 O4 Ba1 103.0(3) 4_655 . ?
B2 O4 Cs1 90.3(11) . 4_656 ?
Ca1 O4 Cs1 82.5(3) . 4_656 ?
Ba1 O4 Cs1 169.7(3) 4_655 4_656 ?
Ba1 O4 Cs1 87.1(2) . 4_656 ?
B2 O4 Cs1 81.0(11) . 2_665 ?
Ca1 O4 Cs1 82.7(3) . 2_665 ?
Ba1 O4 Cs1 87.4(2) 4_655 2_665 ?
Ba1 O4 Cs1 169.3(3) . 2_665 ?
Cs1 O4 Cs1 82.4(2) 4_656 2_665 ?
O4 B2 O4 126(2) . 7 ?
O4 B2 O1 116.4(11) . . ?
O4 B2 O1 116.4(11) 7 . ?
O4 B2 Ba1 65.1(11) . 4_655 ?
O4 B2 Ba1 65.1(11) 7 4_655 ?
O1 B2 Ba1 170.1(15) . 4_655 ?
O4 B2 Ba1 56.4(8) . . ?
O4 B2 Ba1 137.8(13) 7 . ?
O1 B2 Ba1 86.7(10) . . ?
Ba1 B2 Ba1 86.5(4) 4_655 . ?
O4 B2 Ba1 137.8(13) . 2_565 ?
O4 B2 Ba1 56.4(8) 7 2_565 ?
O1 B2 Ba1 86.7(10) . 2_565 ?
Ba1 B2 Ba1 86.5(4) 4_655 2_565 ?
Ba1 B2 Ba1 93.3(6) . 2_565 ?
O4 B2 Cs1 76.7(12) . 2_665 ?
O4 B2 Cs1 76.7(12) 7 2_665 ?
O1 B2 Cs1 107.8(12) . 2_665 ?
Ba1 B2 Cs1 82.1(6) 4_655 2_665 ?
Ba1 B2 Cs1 132.0(4) . 2_665 ?
Ba1 B2 Cs1 132.0(4) 2_565 2_665 ?
O4 B2 Cs1 68.4(8) . 4_656 ?
O4 B2 Cs1 146.3(12) 7 4_656 ?
O1 B2 Cs1 52.3(6) . 4_656 ?
Ba1 B2 Cs1 132.4(5) 4_655 4_656 ?
Ba1 B2 Cs1 75.9(3) . 4_656 ?
Ba1 B2 Cs1 137.5(9) 2_565 4_656 ?
Cs1 B2 Cs1 78.1(4) 2_665 4_656 ?
O4 B2 Cs1 146.3(12) . 3_466 ?
O4 B2 Cs1 68.4(8) 7 3_466 ?
O1 B2 Cs1 52.3(6) . 3_466 ?
Ba1 B2 Cs1 132.4(5) 4_655 3_466 ?
Ba1 B2 Cs1 137.5(9) . 3_466 ?
Ba1 B2 Cs1 75.9(3) 2_565 3_466 ?
Cs1 B2 Cs1 78.1(4) 2_665 3_466 ?
Cs1 B2 Cs1 84.8(5) 4_656 3_466 ?

loop_
_geom_bond_atom_site_label_1
_geom_bond_atom_site_label_2
_geom_bond_distance
_geom_bond_site_symmetry_2
_geom_bond_publ_flag
Ba1 O2 2.765(8) 3_565 ?
Ba1 O4 2.875(10) 5 ?
Ba1 O4 2.875(10) 3_565 ?
Ba1 O4 2.907(10) 8_455 ?
Ba1 O4 2.907(10) . ?
Ba1 O3 2.949(9) 7_565 ?
Ba1 O3 2.949(9) 2_665 ?
Ba1 O3 2.972(10) 5 ?
Ba1 O3 2.972(9) 3_565 ?
Ba1 B1 3.09(2) 2_665 ?
Ba1 B2 3.17(3) 3_565 ?
Ba1 F1 3.1999(6) . ?
Ba1 F1 3.1999(6) . ?
O1 B2 1.45(3) 2_565 ?
O1 B2 1.45(3) . ?
O1 Cs1 3.028(11) 4_656 ?
O1 Cs1 3.028(11) 3_466 ?
O2 B1 1.49(2) . ?
O2 B1 1.49(2) 2_655 ?
B1 O3 1.317(11) 8_545 ?
B1 O3 1.317(11) . ?
B1 Cs1 3.50(2) 3_566 ?
B1 Cs1 3.786(14) 1_545 ?
B1 Cs1 3.786(14) 2_665 ?
F1 Ca1 2.1521(18) 3_565 ?
F1 Ca1 2.1522(18) . ?
Cs1 F2 3.2012(2) 5_656 ?
Cs1 F2 3.2012(2) . ?
Cs1 O3 3.329(10) 5_656 ?
Cs1 O3 3.329(10) 4_656 ?
Cs1 O3 3.380(9) 2_665 ?
Cs1 O3 3.380(9) 8 ?
Cs1 O4 3.429(10) 6_566 ?
Cs1 O4 3.429(10) 3_566 ?
Cs1 O4 3.444(10) 2_665 ?
Cs1 O4 3.444(10) 8 ?
Cs1 B2 3.50(3) 2_665 ?
Ca1 F2 2.2313(18) . ?
Ca1 O3 2.320(9) . ?
Ca1 O3 2.320(9) 2_665 ?
Ca1 O4 2.345(9) 2_665 ?
Ca1 O4 2.345(9) . ?
O4 B2 1.343(14) . ?
